data_2102432
loop_
_publ_author_name
'Marsh, Richard E.'

_publ_section_title
;
 Space group <i>Cc</i>: an update
;
_journal_issue 2
_journal_name_full 'Acta Crystallographica Section B'
_journal_page_first 252
_journal_page_last 253
_journal_paper_doi 10.1107/S0108768104003878
_journal_volume 60
_journal_year 2004
_chemical_formula_moiety 'C63 H72 O12'
_chemical_formula_sum 'C63 H72 O12'
_space_group_crystal_system monoclinic
_space_group_IT_number 15
_space_group_name_Hall '-C 2yc'
_space_group_name_H-M_alt 'C 1 2/c 1'
_audit_creation_method CRYM
_cell_angle_alpha 90
_cell_angle_beta 90.61
_cell_angle_gamma 90
_cell_formula_units_Z 4
_cell_length_a 15.9500
_cell_length_b 19.5980
_cell_length_c 18.5340
_cell_volume 5793.180
_cod_data_source_file bk0142.cif
_cod_data_source_block TUHDAB
_cod_depositor_comments
;
 Updating space group information and adding the symmetry operation list.

 Antanas Vaitkus,
 2018-06-14

 Adding the _cell_formula_units_Z data item.

 Antanas Vaitkus,
 2017-08-05

  Added moiety chemical formula from Marsh (2004) paper.
  The summary chemical formula is calculated from moiety formula using
  AdHocParser
  (svn://www.crystallography.net/cod-tools/trunk/Formulae/AdHocParser.yp,
  revision 1441.)

  Andrius Merkys
  2013-11-11
;
_cod_original_sg_symbol_H-M C2/c
_cod_database_code 2102432

loop_
_space_group_symop_id
_space_group_symop_operation_xyz
1 x,y,z
2 -x,y,-z+1/2
3 -x,-y,-z
4 x,-y,z+1/2
5 x+1/2,y+1/2,z
6 -x+1/2,y+1/2,-z+1/2
7 -x+1/2,-y+1/2,-z
8 x+1/2,-y+1/2,z+1/2

loop_
_atom_site_label
_atom_site_type_symbol
_atom_site_fract_x
_atom_site_fract_y
_atom_site_fract_z
O1 O 0.38440 0.48160 0.25840
O2 O 0.34120 0.13360 0.47000
O3 O 0.37075 0.11125 0.02060
O4 O 0.34670 0.45780 0.39200
O5 O 0.40500 0.24010 0.00385
O6 O 0.36270 0.04075 0.35830
C1 C 0.22350 0.34670 0.23095
C2 C 0.20740 0.33185 0.30295
C3 C 0.24730 0.36945 0.35690
C4 C 0.30500 0.41920 0.34170
C5 C 0.32410 0.43295 0.26990
C6 C 0.28255 0.39845 0.21645
C7 C 0.41425 0.48865 0.18645
C8 C 0.15100 0.27280 0.32585
C9 C 0.20015 0.20710 0.33270
C10 C 0.20525 0.15810 0.27860
C11 C 0.25915 0.10230 0.28760
C12 C 0.30725 0.09405 0.34840
C13 C 0.30035 0.14165 0.40420
C14 C 0.24720 0.19680 0.39535
C15 C 0.42965 0.13665 0.46865
C16 C 0.15885 0.16155 0.20600
C17 C 0.21715 0.18645 0.14785
C18 C 0.26340 0.13715 0.10965
C19 C 0.32455 0.15565 0.06215
C20 C 0.34190 0.22440 0.05055
C21 C 0.29375 0.27335 0.08560
C22 C 0.23130 0.25475 0.13430
C23 C 0.35110 0.04080 0.02685
C24 C 0.18110 0.31245 0.16740
C25 C 0.36295 0.42415 0.46075
C26 C 0.43035 0.41450 0.48140
C27 C 0.45935 0.38550 0.55105
C28 C 0.49415 0.31480 0.54745
C29 C 0.56960 0.31010 0.49930
C59 C 0.60490 0.01025 0.20625
C60 C 0.53230 -0.03420 0.18615
C61 C 0.50000 -0.07560 0.25000
H1 H 0.23225 0.35900 0.41250
H2 H 0.29470 0.41165 0.16115
H3 H 0.46065 0.52865 0.18545
H4 H 0.36305 0.50165 0.15050
H5 H 0.44225 0.44130 0.16925
H6 H 0.12325 0.28475 0.37720
H7 H 0.10210 0.26600 0.28580
H8 H 0.26315 0.06490 0.24500
H9 H 0.24210 0.23335 0.43870
H10 H 0.45455 0.12990 0.52255
H11 H 0.44890 0.18570 0.44810
H12 H 0.45315 0.09675 0.43410
H13 H 0.10670 0.19640 0.19525
H14 H 0.13580 0.11135 0.19215
H15 H 0.25070 0.08385 0.11810
H16 H 0.30455 0.32675 0.07485
H17 H 0.39125 0.01170 -0.00815
H18 H 0.28655 0.03290 0.01110
H19 H 0.36040 0.02425 0.08185
H20 H 0.16950 0.35040 0.12625
H21 H 0.12220 0.29175 0.18545
H22 H 0.33675 0.38105 0.45925
H23 H 0.33920 0.44915 0.49960
H24 H 0.44840 0.38960 0.45160
H25 H 0.45190 0.45100 0.47765
H26 H 0.50490 0.41745 0.57505
H27 H 0.40530 0.38375 0.58410
H28 H 0.44595 0.28110 0.52695
H29 H 0.51235 0.29895 0.60120
H30 H 0.62000 0.34085 0.52100
H31 H 0.55315 0.32785 0.44585
H63 H 0.65320 -0.02005 0.23205
H64 H 0.58440 0.04965 0.24280
H65 H 0.48220 -0.00250 0.16545
H66 H 0.55195 -0.06930 0.14475
H67 H 0.55060 -0.10740 0.26950
